data_7135373
loop_
_publ_author_name
'Goraya, Armaan'
'McCahill, Jenny'
'Ajithkumar, V. S.'
'Bedi, Vaibhav'
'Ruhlandt, Karin'
'Stephan, Douglas W.'

_publ_section_title
;
 Beyond FLP additions: FLP deprotonation and C-O bond cleavage of
 aliphatic, aryl and ester derived olefins.
;
_journal_issue 19
_journal_name_full 'Chemical communications (Cambridge, England)'
_journal_page_first 5531
_journal_page_last 5535
_journal_paper_doi 10.1039/d6cc00412a
_journal_volume 62
_journal_year 2026
_chemical_formula_moiety 'C40 H47 B F15 P, 1[C6H14]'
_chemical_formula_sum 'C46 H61 B F15 P'
_chemical_formula_weight 940.72
_space_group_crystal_system monoclinic
_space_group_IT_number 15
_space_group_name_Hall '-C 2yc'
_space_group_name_H-M_alt 'C 1 2/c 1'
_atom_sites_solution_hydrogens geom
_audit_creation_date 2026-01-09
_audit_creation_method
;
Olex2 1.5
(compiled 2025.07.13 svn.rb7424aed for OlexSys, GUI svn.r7314)
;
_audit_update_record
;
2026-01-11 deposited with the CCDC.	2026-02-13 downloaded from the CCDC.
;
_cell_angle_alpha 90
_cell_angle_beta 100.385(2)
_cell_angle_gamma 90
_cell_formula_units_Z 8
_cell_length_a 31.918(3)
_cell_length_b 11.1232(9)
_cell_length_c 25.038(2)
_cell_measurement_reflns_used 9968
_cell_measurement_temperature 149.99
_cell_measurement_theta_max 26.850
_cell_measurement_theta_min 2.595
_cell_volume 8743.6(13)
_computing_cell_refinement 'SAINT V8.40B (?, 2016)'
_computing_data_reduction 'SAINT V8.40B (?, 2016)'
_computing_molecular_graphics 'Olex2 1.5 (Dolomanov et al., 2009)'
_computing_publication_material 'Olex2 1.5 (Dolomanov et al., 2009)'
_computing_structure_refinement 'SHELXL 2014/7 (Sheldrick, 2015)'
_diffrn_ambient_temperature 149.99
_diffrn_measured_fraction_theta_full 0.997
_diffrn_measured_fraction_theta_max 0.994
_diffrn_measurement_device_type 'Bruker APEX-II CCD'
_diffrn_radiation_type MoK\a
_diffrn_radiation_wavelength 0.71073
_diffrn_reflns_av_R_equivalents 0.0386
_diffrn_reflns_av_unetI/netI 0.0290
_diffrn_reflns_Laue_measured_fraction_full 0.997
_diffrn_reflns_Laue_measured_fraction_max 0.994
_diffrn_reflns_limit_h_max 42
_diffrn_reflns_limit_h_min -39
_diffrn_reflns_limit_k_max 14
_diffrn_reflns_limit_k_min -14
_diffrn_reflns_limit_l_max 28
_diffrn_reflns_limit_l_min -32
_diffrn_reflns_number 87992
_diffrn_reflns_point_group_measured_fraction_full 0.997
_diffrn_reflns_point_group_measured_fraction_max 0.994
_diffrn_reflns_theta_full 25.242
_diffrn_reflns_theta_max 27.969
_diffrn_reflns_theta_min 1.942
_diffrn_source_current 30.0
_diffrn_source_power 1.5
_diffrn_source_voltage 50.0
_exptl_absorpt_coefficient_mu 0.161
_exptl_absorpt_correction_T_max 0.7456
_exptl_absorpt_correction_T_min 0.6389
_exptl_absorpt_correction_type multi-scan
_exptl_absorpt_process_details
;
SADABS-2016/2 (Bruker,2016/2) was used for absorption correction.
wR2(int) was 0.0558 before and 0.0474 after correction.
The Ratio of minimum to maximum transmission is 0.8569.
The \l/2 correction factor is Not present.
;
_exptl_crystal_density_diffrn 1.429
_exptl_crystal_description block
_exptl_crystal_F_000 3936
_refine_diff_density_max 0.513
_refine_diff_density_min -0.247
_refine_diff_density_rms 0.066
_refine_ls_extinction_method none
_refine_ls_goodness_of_fit_ref 1.049
_refine_ls_hydrogen_treatment constr
_refine_ls_matrix_type full
_refine_ls_number_parameters 524
_refine_ls_number_reflns 10473
_refine_ls_number_restraints 0
_refine_ls_restrained_S_all 1.049
_refine_ls_R_factor_all 0.0637
_refine_ls_R_factor_gt 0.0482
_refine_ls_shift/su_max 0.001
_refine_ls_shift/su_mean 0.000
_refine_ls_structure_factor_coef Fsqd
_refine_ls_weighting_details 'w=1/[\s^2^(Fo^2^)+(0.0758P)^2^+8.2529P] where P=(Fo^2^+2Fc^2^)/3'
_refine_ls_weighting_scheme calc
_refine_ls_wR_factor_gt 0.1325
_refine_ls_wR_factor_ref 0.1440
_reflns_Friedel_coverage 0.000
_reflns_number_gt 8207
_reflns_number_total 10473
_reflns_threshold_expression 'I > 2\s(I)'
_cod_data_source_file d6cc00412a2.cif
_cod_data_source_block 29082025_0m_a
_cod_depositor_comments 'Adding full bibliography for 7135371--7135375.cif.'
_cod_original_cell_volume 8743.6(12)
_cod_database_code 7135373
_shelx_shelxl_version_number 2014/7
_shelx_space_group_comment
;
The symmetry employed for this shelxl refinement is uniquely defined
by the following loop, which should always be used as a source of
symmetry information in preference to the above space-group names.
They are only intended as comments.
;
_olex2_refinement_description
;
1. Fixed Uiso
 At 1.2 times of:
  All C(H) groups, All C(H,H) groups
 At 1.5 times of:
  All C(H,H,H) groups
2.a Ternary CH refined with riding coordinates:
 C14(H14)
2.b Secondary CH2 refined with riding coordinates:
 C13(H13A,H13B), C15(H15A,H15B), C16(H16A,H16B), C17(H17A,H17B), C18(H18A,
 H18B), C20(H20A,H20B), C19(H19A,H19B), C21(H21A,H21B)
2.c Idealised Me refined as rotating group:
 C2(H2A,H2B,H2C), C3(H3A,H3B,H3C), C4(H4A,H4B,H4C), C10(H10A,H10B,H10C),
 C7(H7A,H7B,H7C), C11(H11A,H11B,H11C), C8(H8A,H8B,H8C), C6(H6A,H6B,H6C),
 C12(H12A,H12B,H12C), C22(H22A,H22B,H22C)
;
_smtbx_masks_special_details
;
A solvent mask was calculated and 428 electrons were 
found in a volume of 1360\%A^3^ in 1 void per unit cell. 
This is consistent with the presence of 
1[C6H14] per Asymmetric Unit 
which account for 400 electrons 
per unit cell.
;
_smtbx_masks_void_probe_radius 1.2
_smtbx_masks_void_truncation_radius 1.2
_olex2_submission_special_instructions 'No special instructions were received'

loop_
_space_group_symop_operation_xyz
'x, y, z'
'-x, y, -z+1/2'
'x+1/2, y+1/2, z'
'-x+1/2, y+1/2, -z+1/2'
'-x, -y, -z'
'x, -y, z-1/2'
'-x+1/2, -y+1/2, -z'
'x+1/2, -y+1/2, z-1/2'

loop_
_atom_site_label
_atom_site_type_symbol
_atom_site_fract_x
_atom_site_fract_y
_atom_site_fract_z
_atom_site_U_iso_or_equiv
_atom_site_adp_type
_atom_site_occupancy
_atom_site_site_symmetry_order
_atom_site_calc_flag
_atom_site_refinement_flags_posn
_atom_site_refinement_flags_adp
_atom_site_refinement_flags_occupancy
_atom_site_disorder_assembly
_atom_site_disorder_group
P1 P 0.67469(2) 0.40880(4) 0.60544(2) 0.02403(11) Uani 1 1 d . . . . .
F10 F 0.63293(3) 0.79214(10) 0.64699(4) 0.0322(2) Uani 1 1 d . . . . .
F15 F 0.62787(4) 0.99774(10) 0.49096(5) 0.0360(3) Uani 1 1 d . . . . .
F1 F 0.59879(3) 0.97279(10) 0.58700(5) 0.0367(3) Uani 1 1 d . . . . .
F11 F 0.63878(4) 0.60121(10) 0.42483(4) 0.0407(3) Uani 1 1 d . . . . .
F6 F 0.71417(3) 0.85418(12) 0.50803(4) 0.0396(3) Uani 1 1 d . . . . .
F5 F 0.55329(3) 0.64187(10) 0.47105(5) 0.0380(3) Uani 1 1 d . . . . .
F8 F 0.76733(4) 0.97131(13) 0.68571(5) 0.0529(4) Uani 1 1 d . . . . .
F7 F 0.77490(4) 0.95127(13) 0.57969(5) 0.0472(3) Uani 1 1 d . . . . .
F9 F 0.69531(4) 0.88949(13) 0.71784(4) 0.0501(3) Uani 1 1 d . . . . .
F14 F 0.62983(5) 1.08343(12) 0.39275(5) 0.0515(3) Uani 1 1 d . . . . .
F2 F 0.51886(4) 1.02428(12) 0.58951(6) 0.0562(4) Uani 1 1 d . . . . .
F4 F 0.47328(4) 0.69775(13) 0.47416(6) 0.0581(4) Uani 1 1 d . . . . .
F13 F 0.63830(6) 0.93067(15) 0.30948(5) 0.0689(5) Uani 1 1 d . . . . .
F3 F 0.45430(4) 0.88682(14) 0.53498(7) 0.0655(4) Uani 1 1 d . . . . .
F12 F 0.64280(6) 0.69022(14) 0.32890(5) 0.0726(5) Uani 1 1 d . . . . .
C35 C 0.63325(5) 0.79477(16) 0.46468(7) 0.0255(3) Uani 1 1 d . . . . .
C29 C 0.66822(5) 0.82201(15) 0.57211(7) 0.0233(3) Uani 1 1 d . . . . .
C1 C 0.67281(5) 0.30859(16) 0.54421(7) 0.0285(4) Uani 1 1 d . . . . .
C23 C 0.58143(5) 0.79708(15) 0.53258(7) 0.0259(3) Uani 1 1 d . . . . .
C34 C 0.66729(5) 0.83237(16) 0.62713(7) 0.0259(3) Uani 1 1 d . . . . .
C40 C 0.63056(5) 0.91638(17) 0.45159(7) 0.0294(4) Uani 1 1 d . . . . .
C36 C 0.63652(6) 0.72229(17) 0.42064(7) 0.0325(4) Uani 1 1 d . . . . .
C14 C 0.63704(5) 0.54012(15) 0.59021(7) 0.0232(3) Uani 1 1 d . . . . .
H14 H 0.6456 0.5997 0.6201 0.028 Uiso 1 1 calc R U . . .
C13 C 0.64022(5) 0.60645(15) 0.53618(6) 0.0228(3) Uani 1 1 d . . . . .
H13A H 0.6206 0.5647 0.5068 0.027 Uiso 1 1 calc R U . . .
H13B H 0.6694 0.5929 0.5292 0.027 Uiso 1 1 calc R U . . .
C30 C 0.70633(5) 0.86317(16) 0.55906(7) 0.0256(3) Uani 1 1 d . . . . .
C31 C 0.73927(5) 0.91255(17) 0.59604(8) 0.0306(4) Uani 1 1 d . . . . .
C33 C 0.69929(6) 0.88177(18) 0.66545(7) 0.0323(4) Uani 1 1 d . . . . .
C32 C 0.73576(6) 0.92255(18) 0.64937(8) 0.0334(4) Uani 1 1 d . . . . .
C24 C 0.56952(6) 0.89632(17) 0.55986(8) 0.0305(4) Uani 1 1 d . . . . .
C9 C 0.73018(5) 0.47432(17) 0.62775(8) 0.0320(4) Uani 1 1 d . . . . .
C15 C 0.58965(5) 0.50604(17) 0.59103(7) 0.0282(4) Uani 1 1 d . . . . .
H15A H 0.5740 0.5049 0.5531 0.034 Uiso 1 1 calc R U . . .
H15B H 0.5891 0.4232 0.6054 0.034 Uiso 1 1 calc R U . . .
C16 C 0.56535(6) 0.58776(18) 0.62420(8) 0.0316(4) Uani 1 1 d . . . . .
H16A H 0.5789 0.5842 0.6630 0.038 Uiso 1 1 calc R U . . .
H16B H 0.5668 0.6719 0.6118 0.038 Uiso 1 1 calc R U . . .
C2 C 0.69374(6) 0.18469(18) 0.55959(9) 0.0387(4) Uani 1 1 d . . . . .
H2A H 0.7231 0.1965 0.5784 0.058 Uiso 1 1 calc R U . . .
H2B H 0.6937 0.1373 0.5266 0.058 Uiso 1 1 calc R U . . .
H2C H 0.6776 0.1419 0.5835 0.058 Uiso 1 1 calc R U . . .
C5 C 0.66000(7) 0.31851(18) 0.66496(8) 0.0369(4) Uani 1 1 d . . . . .
C28 C 0.54681(5) 0.73568(17) 0.50305(8) 0.0310(4) Uani 1 1 d . . . . .
C3 C 0.69567(6) 0.36337(19) 0.50080(8) 0.0361(4) Uani 1 1 d . . . . .
H3A H 0.6837 0.4429 0.4904 0.054 Uiso 1 1 calc R U . . .
H3B H 0.6917 0.3110 0.4688 0.054 Uiso 1 1 calc R U . . .
H3C H 0.7261 0.3711 0.5155 0.054 Uiso 1 1 calc R U . . .
C17 C 0.51888(6) 0.5488(2) 0.61783(9) 0.0388(5) Uani 1 1 d . . . . .
H17A H 0.5178 0.4639 0.6294 0.047 Uiso 1 1 calc R U . . .
H17B H 0.5056 0.5533 0.5790 0.047 Uiso 1 1 calc R U . . .
C4 C 0.62594(6) 0.28930(18) 0.51730(8) 0.0341(4) Uani 1 1 d . . . . .
H4A H 0.6106 0.2508 0.5432 0.051 Uiso 1 1 calc R U . . .
H4B H 0.6246 0.2377 0.4853 0.051 Uiso 1 1 calc R U . . .
H4C H 0.6128 0.3671 0.5062 0.051 Uiso 1 1 calc R U . . .
C39 C 0.63173(6) 0.96407(18) 0.40092(8) 0.0370(4) Uani 1 1 d . . . . .
C10 C 0.74026(6) 0.57321(18) 0.58906(9) 0.0371(4) Uani 1 1 d . . . . .
H10A H 0.7365 0.5413 0.5520 0.056 Uiso 1 1 calc R U . . .
H10B H 0.7698 0.6000 0.6005 0.056 Uiso 1 1 calc R U . . .
H10C H 0.7209 0.6413 0.5900 0.056 Uiso 1 1 calc R U . . .
C18 C 0.49317(6) 0.6257(2) 0.65079(10) 0.0431(5) Uani 1 1 d . . . . .
H18A H 0.5059 0.6185 0.6898 0.052 Uiso 1 1 calc R U . . .
H18B H 0.4953 0.7110 0.6402 0.052 Uiso 1 1 calc R U . . .
C25 C 0.52763(6) 0.92697(19) 0.56168(9) 0.0391(5) Uani 1 1 d . . . . .
C7 C 0.62387(7) 0.2263(2) 0.64818(10) 0.0463(5) Uani 1 1 d . . . . .
H7A H 0.5985 0.2677 0.6290 0.069 Uiso 1 1 calc R U . . .
H7B H 0.6172 0.1870 0.6807 0.069 Uiso 1 1 calc R U . . .
H7C H 0.6330 0.1658 0.6242 0.069 Uiso 1 1 calc R U . . .
C20 C 0.42213(7) 0.6629(2) 0.67996(10) 0.0464(5) Uani 1 1 d . . . . .
H20A H 0.4359 0.6495 0.7182 0.056 Uiso 1 1 calc R U . . .
H20B H 0.4246 0.7495 0.6721 0.056 Uiso 1 1 calc R U . . .
C11 C 0.76559(6) 0.37847(19) 0.63043(10) 0.0426(5) Uani 1 1 d . . . . .
H11A H 0.7591 0.3100 0.6522 0.064 Uiso 1 1 calc R U . . .
H11B H 0.7930 0.4135 0.6472 0.064 Uiso 1 1 calc R U . . .
H11C H 0.7671 0.3512 0.5936 0.064 Uiso 1 1 calc R U . . .
C8 C 0.69807(8) 0.2453(2) 0.69543(9) 0.0486(5) Uani 1 1 d . . . . .
H8A H 0.7086 0.1914 0.6699 0.073 Uiso 1 1 calc R U . . .
H8B H 0.6889 0.1979 0.7242 0.073 Uiso 1 1 calc R U . . .
H8C H 0.7209 0.3004 0.7115 0.073 Uiso 1 1 calc R U . . .
C6 C 0.64526(8) 0.4063(2) 0.70553(8) 0.0444(5) Uani 1 1 d . . . . .
H6A H 0.6665 0.4701 0.7148 0.067 Uiso 1 1 calc R U . . .
H6B H 0.6420 0.3626 0.7385 0.067 Uiso 1 1 calc R U . . .
H6C H 0.6179 0.4419 0.6891 0.067 Uiso 1 1 calc R U . . .
C27 C 0.50471(6) 0.76308(19) 0.50350(9) 0.0400(5) Uani 1 1 d . . . . .
C37 C 0.63850(8) 0.7665(2) 0.36923(8) 0.0446(5) Uani 1 1 d . . . . .
C12 C 0.73373(7) 0.5355(2) 0.68342(9) 0.0432(5) Uani 1 1 d . . . . .
H12A H 0.7102 0.5927 0.6824 0.065 Uiso 1 1 calc R U . . .
H12B H 0.7609 0.5784 0.6921 0.065 Uiso 1 1 calc R U . . .
H12C H 0.7323 0.4745 0.7113 0.065 Uiso 1 1 calc R U . . .
C38 C 0.63608(8) 0.8870(2) 0.35913(8) 0.0452(5) Uani 1 1 d . . . . .
C22 C 0.35306(8) 0.6990(2) 0.71227(10) 0.0517(6) Uani 1 1 d . . . . .
H22A H 0.3543 0.7854 0.7050 0.078 Uiso 1 1 calc R U . . .
H22B H 0.3670 0.6827 0.7497 0.078 Uiso 1 1 calc R U . . .
H22C H 0.3232 0.6733 0.7072 0.078 Uiso 1 1 calc R U . . .
C19 C 0.44644(7) 0.5909(2) 0.64303(11) 0.0524(6) Uani 1 1 d . . . . .
H19A H 0.4442 0.5041 0.6508 0.063 Uiso 1 1 calc R U . . .
H19B H 0.4330 0.6046 0.6047 0.063 Uiso 1 1 calc R U . . .
C21 C 0.37549(8) 0.6310(3) 0.67378(11) 0.0545(6) Uani 1 1 d . . . . .
H21A H 0.3613 0.6481 0.6360 0.065 Uiso 1 1 calc R U . . .
H21B H 0.3728 0.5437 0.6802 0.065 Uiso 1 1 calc R U . . .
C26 C 0.49508(6) 0.8586(2) 0.53383(10) 0.0444(5) Uani 1 1 d . . . . .
B1 B 0.63042(6) 0.75320(17) 0.52823(7) 0.0225(4) Uani 1 1 d . . . . .

loop_
_atom_site_aniso_label
_atom_site_aniso_U_11
_atom_site_aniso_U_22
_atom_site_aniso_U_33
_atom_site_aniso_U_23
_atom_site_aniso_U_13
_atom_site_aniso_U_12
P1 0.0218(2) 0.0236(2) 0.0263(2) 0.00194(16) 0.00329(15) -0.00112(16)
F10 0.0284(5) 0.0391(6) 0.0311(5) -0.0036(4) 0.0104(4) -0.0108(4)
F15 0.0429(6) 0.0239(5) 0.0410(6) -0.0003(4) 0.0069(5) 0.0026(4)
F1 0.0324(6) 0.0292(6) 0.0476(7) -0.0124(5) 0.0047(5) -0.0012(4)
F11 0.0617(8) 0.0313(6) 0.0304(6) -0.0063(5) 0.0114(5) 0.0013(5)
F6 0.0275(5) 0.0639(8) 0.0287(5) 0.0009(5) 0.0087(4) -0.0068(5)
F5 0.0286(5) 0.0348(6) 0.0462(6) -0.0132(5) -0.0047(5) 0.0009(4)
F8 0.0409(7) 0.0716(9) 0.0403(7) -0.0048(6) -0.0083(5) -0.0287(6)
F7 0.0253(5) 0.0670(9) 0.0487(7) 0.0096(6) 0.0055(5) -0.0184(5)
F9 0.0522(7) 0.0732(9) 0.0241(5) -0.0092(6) 0.0049(5) -0.0251(7)
F14 0.0616(8) 0.0380(7) 0.0537(8) 0.0189(6) 0.0070(6) 0.0007(6)
F2 0.0457(7) 0.0463(8) 0.0788(10) -0.0197(7) 0.0172(7) 0.0147(6)
F4 0.0227(6) 0.0573(8) 0.0875(10) -0.0156(7) -0.0082(6) -0.0039(5)
F13 0.1008(13) 0.0732(10) 0.0329(7) 0.0162(7) 0.0124(7) -0.0120(9)
F3 0.0234(6) 0.0673(10) 0.1063(12) -0.0117(9) 0.0132(7) 0.0112(6)
F12 0.1301(15) 0.0615(10) 0.0305(7) -0.0105(6) 0.0267(8) -0.0082(9)
C35 0.0198(7) 0.0299(9) 0.0254(8) -0.0002(7) 0.0009(6) 0.0001(6)
C29 0.0215(7) 0.0210(8) 0.0270(8) 0.0003(6) 0.0031(6) -0.0009(6)
C1 0.0268(8) 0.0255(9) 0.0338(9) -0.0021(7) 0.0067(7) 0.0023(7)
C23 0.0210(7) 0.0256(8) 0.0302(8) 0.0005(7) 0.0021(6) -0.0005(6)
C34 0.0229(8) 0.0256(8) 0.0298(8) -0.0011(7) 0.0060(6) -0.0057(6)
C40 0.0249(8) 0.0298(9) 0.0320(9) 0.0003(7) 0.0008(7) -0.0001(7)
C36 0.0363(10) 0.0313(10) 0.0293(9) -0.0017(7) 0.0040(7) -0.0018(8)
C14 0.0191(7) 0.0233(8) 0.0276(8) -0.0008(6) 0.0054(6) 0.0000(6)
C13 0.0198(7) 0.0234(8) 0.0252(8) -0.0014(6) 0.0039(6) -0.0004(6)
C30 0.0233(8) 0.0269(9) 0.0266(8) 0.0040(7) 0.0043(6) -0.0001(6)
C31 0.0214(8) 0.0328(10) 0.0371(9) 0.0084(8) 0.0037(7) -0.0061(7)
C33 0.0346(9) 0.0365(10) 0.0243(8) -0.0010(7) 0.0013(7) -0.0081(8)
C32 0.0292(9) 0.0342(10) 0.0326(9) 0.0002(8) -0.0058(7) -0.0115(7)
C24 0.0250(8) 0.0286(9) 0.0371(9) -0.0034(7) 0.0035(7) 0.0004(7)
C9 0.0226(8) 0.0302(9) 0.0392(10) 0.0053(8) -0.0049(7) -0.0011(7)
C15 0.0214(8) 0.0305(9) 0.0338(9) -0.0044(7) 0.0079(7) -0.0034(7)
C16 0.0256(8) 0.0348(10) 0.0364(9) -0.0037(8) 0.0109(7) -0.0023(7)
C2 0.0347(10) 0.0273(10) 0.0528(12) -0.0019(8) 0.0047(9) 0.0053(8)
C5 0.0424(11) 0.0334(10) 0.0355(10) 0.0109(8) 0.0088(8) -0.0015(8)
C28 0.0233(8) 0.0284(9) 0.0394(10) -0.0033(7) 0.0004(7) 0.0022(7)
C3 0.0345(10) 0.0382(11) 0.0383(10) -0.0027(8) 0.0139(8) 0.0058(8)
C17 0.0257(9) 0.0430(11) 0.0509(12) -0.0095(9) 0.0153(8) -0.0053(8)
C4 0.0278(9) 0.0323(10) 0.0403(10) -0.0101(8) 0.0010(7) 0.0008(7)
C39 0.0349(10) 0.0350(10) 0.0388(10) 0.0097(8) 0.0001(8) -0.0022(8)
C10 0.0211(8) 0.0341(10) 0.0536(12) 0.0109(9) 0.0001(8) -0.0037(7)
C18 0.0304(10) 0.0492(13) 0.0534(12) -0.0057(10) 0.0174(9) 0.0001(9)
C25 0.0327(10) 0.0348(10) 0.0512(12) -0.0058(9) 0.0113(9) 0.0085(8)
C7 0.0507(13) 0.0329(11) 0.0594(14) 0.0103(10) 0.0209(11) -0.0075(9)
C20 0.0341(10) 0.0558(14) 0.0519(13) -0.0017(11) 0.0146(9) 0.0057(10)
C11 0.0244(9) 0.0367(11) 0.0622(14) 0.0098(10) -0.0041(9) 0.0038(8)
C8 0.0568(14) 0.0430(12) 0.0440(12) 0.0181(10) 0.0039(10) 0.0046(10)
C6 0.0558(13) 0.0489(13) 0.0308(10) 0.0087(9) 0.0139(9) 0.0006(10)
C27 0.0216(8) 0.0387(11) 0.0560(12) -0.0034(9) -0.0027(8) -0.0019(8)
C37 0.0581(13) 0.0500(13) 0.0256(9) -0.0063(9) 0.0073(9) -0.0059(10)
C12 0.0430(11) 0.0396(11) 0.0400(11) 0.0003(9) -0.0115(9) -0.0039(9)
C38 0.0512(13) 0.0541(14) 0.0280(10) 0.0103(9) 0.0012(9) -0.0086(10)
C22 0.0439(12) 0.0549(14) 0.0616(14) 0.0085(12) 0.0235(11) 0.0115(10)
C19 0.0318(11) 0.0622(15) 0.0672(15) -0.0112(12) 0.0193(10) -0.0020(10)
C21 0.0409(12) 0.0631(16) 0.0641(15) -0.0066(12) 0.0218(11) 0.0006(11)
C26 0.0214(9) 0.0478(12) 0.0637(14) -0.0016(11) 0.0071(9) 0.0076(8)
B1 0.0187(8) 0.0241(9) 0.0240(8) -0.0026(7) 0.0021(6) -0.0008(7)

loop_
_atom_type_symbol
_atom_type_description
_atom_type_scat_dispersion_real
_atom_type_scat_dispersion_imag
_atom_type_scat_source
C C 0.0033 0.0016 'International Tables Vol C Tables 4.2.6.8 and 6.1.1.4'
H H 0.0000 0.0000 'International Tables Vol C Tables 4.2.6.8 and 6.1.1.4'
B B 0.0013 0.0007 'International Tables Vol C Tables 4.2.6.8 and 6.1.1.4'
F F 0.0171 0.0103 'International Tables Vol C Tables 4.2.6.8 and 6.1.1.4'
P P 0.1023 0.0942 'International Tables Vol C Tables 4.2.6.8 and 6.1.1.4'

loop_
_geom_angle_atom_site_label_1
_geom_angle_atom_site_label_2
_geom_angle_atom_site_label_3
_geom_angle
_geom_angle_site_symmetry_1
_geom_angle_site_symmetry_3
_geom_angle_publ_flag
C1 P1 C9 110.86(8) . . ?
C1 P1 C5 110.14(9) . . ?
C14 P1 C1 111.54(8) . . ?
C14 P1 C9 106.74(8) . . ?
C14 P1 C5 109.00(8) . . ?
C9 P1 C5 108.44(9) . . ?
C40 C35 B1 118.74(15) . . ?
C36 C35 C40 112.88(16) . . ?
C36 C35 B1 128.33(16) . . ?
C34 C29 C30 112.41(15) . . ?
C34 C29 B1 123.42(14) . . ?
C30 C29 B1 123.79(14) . . ?
C2 C1 P1 111.97(13) . . ?
C3 C1 P1 112.94(13) . . ?
C3 C1 C2 106.83(15) . . ?
C3 C1 C4 107.03(16) . . ?
C4 C1 P1 108.87(12) . . ?
C4 C1 C2 109.02(15) . . ?
C24 C23 C28 112.95(15) . . ?
C24 C23 B1 127.69(15) . . ?
C28 C23 B1 119.18(15) . . ?
F10 C34 C29 119.92(14) . . ?
F10 C34 C33 114.89(15) . . ?
C33 C34 C29 125.19(16) . . ?
F15 C40 C35 119.23(16) . . ?
F15 C40 C39 115.35(17) . . ?
C39 C40 C35 125.39(18) . . ?
F11 C36 C35 121.93(16) . . ?
F11 C36 C37 114.43(17) . . ?
C35 C36 C37 123.63(19) . . ?
P1 C14 H14 106.5 . . ?
C13 C14 P1 113.75(11) . . ?
C13 C14 H14 106.5 . . ?
C13 C14 C15 109.91(13) . . ?
C15 C14 P1 113.09(12) . . ?
C15 C14 H14 106.5 . . ?
C14 C13 H13A 106.9 . . ?
C14 C13 H13B 106.9 . . ?
C14 C13 B1 121.76(13) . . ?
H13A C13 H13B 106.7 . . ?
B1 C13 H13A 106.9 . . ?
B1 C13 H13B 106.9 . . ?
F6 C30 C29 121.11(15) . . ?
F6 C30 C31 114.52(15) . . ?
C31 C30 C29 124.35(16) . . ?
F7 C31 C30 120.33(17) . . ?
F7 C31 C32 119.61(16) . . ?
C32 C31 C30 120.06(16) . . ?
F9 C33 C34 120.98(16) . . ?
F9 C33 C32 119.92(16) . . ?
C32 C33 C34 119.10(17) . . ?
F8 C32 C31 120.77(17) . . ?
F8 C32 C33 120.38(17) . . ?
C31 C32 C33 118.85(16) . . ?
F1 C24 C23 121.48(15) . . ?
F1 C24 C25 114.28(16) . . ?
C23 C24 C25 124.24(17) . . ?
C10 C9 P1 112.23(12) . . ?
C10 C9 C11 106.64(16) . . ?
C11 C9 P1 112.51(13) . . ?
C12 C9 P1 110.38(14) . . ?
C12 C9 C10 105.35(17) . . ?
C12 C9 C11 109.41(16) . . ?
C14 C15 H15A 108.1 . . ?
C14 C15 H15B 108.1 . . ?
H15A C15 H15B 107.3 . . ?
C16 C15 C14 116.66(14) . . ?
C16 C15 H15A 108.1 . . ?
C16 C15 H15B 108.1 . . ?
C15 C16 H16A 109.5 . . ?
C15 C16 H16B 109.5 . . ?
H16A C16 H16B 108.1 . . ?
C17 C16 C15 110.61(15) . . ?
C17 C16 H16A 109.5 . . ?
C17 C16 H16B 109.5 . . ?
C1 C2 H2A 109.5 . . ?
C1 C2 H2B 109.5 . . ?
C1 C2 H2C 109.5 . . ?
H2A C2 H2B 109.5 . . ?
H2A C2 H2C 109.5 . . ?
H2B C2 H2C 109.5 . . ?
C7 C5 P1 114.22(14) . . ?
C7 C5 C8 105.49(17) . . ?
C8 C5 P1 112.19(14) . . ?
C6 C5 P1 109.01(14) . . ?
C6 C5 C7 107.33(18) . . ?
C6 C5 C8 108.34(18) . . ?
F5 C28 C23 120.04(15) . . ?
F5 C28 C27 115.34(16) . . ?
C27 C28 C23 124.62(18) . . ?
C1 C3 H3A 109.5 . . ?
C1 C3 H3B 109.5 . . ?
C1 C3 H3C 109.5 . . ?
H3A C3 H3B 109.5 . . ?
H3A C3 H3C 109.5 . . ?
H3B C3 H3C 109.5 . . ?
C16 C17 H17A 109.0 . . ?
C16 C17 H17B 109.0 . . ?
C16 C17 C18 113.03(17) . . ?
H17A C17 H17B 107.8 . . ?
C18 C17 H17A 109.0 . . ?
C18 C17 H17B 109.0 . . ?
C1 C4 H4A 109.5 . . ?
C1 C4 H4B 109.5 . . ?
C1 C4 H4C 109.5 . . ?
H4A C4 H4B 109.5 . . ?
H4A C4 H4C 109.5 . . ?
H4B C4 H4C 109.5 . . ?
F14 C39 C40 120.76(19) . . ?
F14 C39 C38 120.46(18) . . ?
C38 C39 C40 118.76(19) . . ?
C9 C10 H10A 109.5 . . ?
C9 C10 H10B 109.5 . . ?
C9 C10 H10C 109.5 . . ?
H10A C10 H10B 109.5 . . ?
H10A C10 H10C 109.5 . . ?
H10B C10 H10C 109.5 . . ?
C17 C18 H18A 108.9 . . ?
C17 C18 H18B 108.9 . . ?
H18A C18 H18B 107.7 . . ?
C19 C18 C17 113.52(19) . . ?
C19 C18 H18A 108.9 . . ?
C19 C18 H18B 108.9 . . ?
F2 C25 C24 120.43(18) . . ?
F2 C25 C26 120.03(18) . . ?
C26 C25 C24 119.52(18) . . ?
C5 C7 H7A 109.5 . . ?
C5 C7 H7B 109.5 . . ?
C5 C7 H7C 109.5 . . ?
H7A C7 H7B 109.5 . . ?
H7A C7 H7C 109.5 . . ?
H7B C7 H7C 109.5 . . ?
H20A C20 H20B 107.6 . . ?
C19 C20 H20A 108.7 . . ?
C19 C20 H20B 108.7 . . ?
C21 C20 H20A 108.7 . . ?
C21 C20 H20B 108.7 . . ?
C21 C20 C19 114.3(2) . . ?
C9 C11 H11A 109.5 . . ?
C9 C11 H11B 109.5 . . ?
C9 C11 H11C 109.5 . . ?
H11A C11 H11B 109.5 . . ?
H11A C11 H11C 109.5 . . ?
H11B C11 H11C 109.5 . . ?
C5 C8 H8A 109.5 . . ?
C5 C8 H8B 109.5 . . ?
C5 C8 H8C 109.5 . . ?
H8A C8 H8B 109.5 . . ?
H8A C8 H8C 109.5 . . ?
H8B C8 H8C 109.5 . . ?
C5 C6 H6A 109.5 . . ?
C5 C6 H6B 109.5 . . ?
C5 C6 H6C 109.5 . . ?
H6A C6 H6B 109.5 . . ?
H6A C6 H6C 109.5 . . ?
H6B C6 H6C 109.5 . . ?
F4 C27 C28 120.52(19) . . ?
F4 C27 C26 120.07(17) . . ?
C26 C27 C28 119.41(18) . . ?
F12 C37 C36 120.0(2) . . ?
F12 C37 C38 119.41(19) . . ?
C38 C37 C36 120.61(19) . . ?
C9 C12 H12A 109.5 . . ?
C9 C12 H12B 109.5 . . ?
C9 C12 H12C 109.5 . . ?
H12A C12 H12B 109.5 . . ?
H12A C12 H12C 109.5 . . ?
H12B C12 H12C 109.5 . . ?
F13 C38 C39 120.3(2) . . ?
F13 C38 C37 121.0(2) . . ?
C37 C38 C39 118.71(18) . . ?
H22A C22 H22B 109.5 . . ?
H22A C22 H22C 109.5 . . ?
H22B C22 H22C 109.5 . . ?
C21 C22 H22A 109.5 . . ?
C21 C22 H22B 109.5 . . ?
C21 C22 H22C 109.5 . . ?
C18 C19 C20 112.4(2) . . ?
C18 C19 H19A 109.1 . . ?
C18 C19 H19B 109.1 . . ?
C20 C19 H19A 109.1 . . ?
C20 C19 H19B 109.1 . . ?
H19A C19 H19B 107.9 . . ?
C20 C21 H21A 109.0 . . ?
C20 C21 H21B 109.0 . . ?
C22 C21 C20 113.0(2) . . ?
C22 C21 H21A 109.0 . . ?
C22 C21 H21B 109.0 . . ?
H21A C21 H21B 107.8 . . ?
F3 C26 C25 120.5(2) . . ?
F3 C26 C27 120.46(19) . . ?
C25 C26 C27 119.04(17) . . ?
C29 B1 C35 110.08(13) . . ?
C29 B1 C13 105.86(13) . . ?
C23 B1 C35 101.18(13) . . ?
C23 B1 C29 113.61(13) . . ?
C23 B1 C13 116.02(13) . . ?
C13 B1 C35 110.05(13) . . ?

loop_
_geom_bond_atom_site_label_1
_geom_bond_atom_site_label_2
_geom_bond_distance
_geom_bond_site_symmetry_2
_geom_bond_publ_flag
P1 C1 1.8877(18) . ?
P1 C14 1.8863(17) . ?
P1 C9 1.9035(18) . ?
P1 C5 1.9239(19) . ?
F10 C34 1.3590(19) . ?
F15 C40 1.352(2) . ?
F1 C24 1.352(2) . ?
F11 C36 1.352(2) . ?
F6 C30 1.3494(19) . ?
F5 C28 1.354(2) . ?
F8 C32 1.344(2) . ?
F7 C31 1.347(2) . ?
F9 C33 1.343(2) . ?
F14 C39 1.343(2) . ?
F2 C25 1.344(2) . ?
F4 C27 1.345(2) . ?
F13 C38 1.348(2) . ?
F3 C26 1.344(2) . ?
F12 C37 1.345(2) . ?
C35 C40 1.391(3) . ?
C35 C36 1.385(2) . ?
C35 B1 1.675(2) . ?
C29 C34 1.388(2) . ?
C29 C30 1.393(2) . ?
C29 B1 1.665(2) . ?
C1 C2 1.550(3) . ?
C1 C3 1.540(3) . ?
C1 C4 1.541(2) . ?
C23 C24 1.387(2) . ?
C23 C28 1.393(2) . ?
C23 B1 1.660(2) . ?
C34 C33 1.383(2) . ?
C40 C39 1.382(3) . ?
C36 C37 1.390(3) . ?
C14 H14 1.0000 . ?
C14 C13 1.560(2) . ?
C14 C15 1.563(2) . ?
C13 H13A 0.9900 . ?
C13 H13B 0.9900 . ?
C13 B1 1.667(2) . ?
C30 C31 1.383(2) . ?
C31 C32 1.364(3) . ?
C33 C32 1.375(3) . ?
C24 C25 1.388(3) . ?
C9 C10 1.537(3) . ?
C9 C11 1.546(3) . ?
C9 C12 1.537(3) . ?
C15 H15A 0.9900 . ?
C15 H15B 0.9900 . ?
C15 C16 1.533(2) . ?
C16 H16A 0.9900 . ?
C16 H16B 0.9900 . ?
C16 C17 1.526(2) . ?
C2 H2A 0.9800 . ?
C2 H2B 0.9800 . ?
C2 H2C 0.9800 . ?
C5 C7 1.544(3) . ?
C5 C8 1.545(3) . ?
C5 C6 1.542(3) . ?
C28 C27 1.380(3) . ?
C3 H3A 0.9800 . ?
C3 H3B 0.9800 . ?
C3 H3C 0.9800 . ?
C17 H17A 0.9900 . ?
C17 H17B 0.9900 . ?
C17 C18 1.527(3) . ?
C4 H4A 0.9800 . ?
C4 H4B 0.9800 . ?
C4 H4C 0.9800 . ?
C39 C38 1.379(3) . ?
C10 H10A 0.9800 . ?
C10 H10B 0.9800 . ?
C10 H10C 0.9800 . ?
C18 H18A 0.9900 . ?
C18 H18B 0.9900 . ?
C18 C19 1.519(3) . ?
C25 C26 1.372(3) . ?
C7 H7A 0.9800 . ?
C7 H7B 0.9800 . ?
C7 H7C 0.9800 . ?
C20 H20A 0.9900 . ?
C20 H20B 0.9900 . ?
C20 C19 1.535(3) . ?
C20 C21 1.511(3) . ?
C11 H11A 0.9800 . ?
C11 H11B 0.9800 . ?
C11 H11C 0.9800 . ?
C8 H8A 0.9800 . ?
C8 H8B 0.9800 . ?
C8 H8C 0.9800 . ?
C6 H6A 0.9800 . ?
C6 H6B 0.9800 . ?
C6 H6C 0.9800 . ?
C27 C26 1.373(3) . ?
C37 C38 1.363(3) . ?
C12 H12A 0.9800 . ?
C12 H12B 0.9800 . ?
C12 H12C 0.9800 . ?
C22 H22A 0.9800 . ?
C22 H22B 0.9800 . ?
C22 H22C 0.9800 . ?
C22 C21 1.504(3) . ?
C19 H19A 0.9900 . ?
C19 H19B 0.9900 . ?
C21 H21A 0.9900 . ?
C21 H21B 0.9900 . ?

loop_
_geom_torsion_atom_site_label_1
_geom_torsion_atom_site_label_2
_geom_torsion_atom_site_label_3
_geom_torsion_atom_site_label_4
_geom_torsion
_geom_torsion_site_symmetry_1
_geom_torsion_site_symmetry_2
_geom_torsion_site_symmetry_3
_geom_torsion_site_symmetry_4
_geom_torsion_publ_flag
P1 C14 C13 B1 -149.32(12) . . . . ?
P1 C14 C15 C16 131.04(15) . . . . ?
F10 C34 C33 F9 -0.9(3) . . . . ?
F10 C34 C33 C32 178.58(17) . . . . ?
F15 C40 C39 F14 -0.6(3) . . . . ?
F15 C40 C39 C38 177.59(17) . . . . ?
F1 C24 C25 F2 -1.1(3) . . . . ?
F1 C24 C25 C26 177.48(19) . . . . ?
F11 C36 C37 F12 -0.7(3) . . . . ?
F11 C36 C37 C38 179.2(2) . . . . ?
F6 C30 C31 F7 2.4(3) . . . . ?
F6 C30 C31 C32 -177.74(17) . . . . ?
F5 C28 C27 F4 0.9(3) . . . . ?
F5 C28 C27 C26 -178.5(2) . . . . ?
F7 C31 C32 F8 0.4(3) . . . . ?
F7 C31 C32 C33 -179.53(18) . . . . ?
F9 C33 C32 F8 -0.7(3) . . . . ?
F9 C33 C32 C31 179.28(18) . . . . ?
F14 C39 C38 F13 -0.3(3) . . . . ?
F14 C39 C38 C37 179.1(2) . . . . ?
F2 C25 C26 F3 -1.3(3) . . . . ?
F2 C25 C26 C27 176.8(2) . . . . ?
F4 C27 C26 F3 0.8(4) . . . . ?
F4 C27 C26 C25 -177.4(2) . . . . ?
F12 C37 C38 F13 -0.6(4) . . . . ?
F12 C37 C38 C39 -179.9(2) . . . . ?
C35 C40 C39 F14 -178.51(17) . . . . ?
C35 C40 C39 C38 -0.3(3) . . . . ?
C35 C36 C37 F12 178.23(19) . . . . ?
C35 C36 C37 C38 -1.8(3) . . . . ?
C29 C34 C33 F9 179.08(18) . . . . ?
C29 C34 C33 C32 -1.4(3) . . . . ?
C29 C30 C31 F7 -179.29(17) . . . . ?
C29 C30 C31 C32 0.5(3) . . . . ?
C1 P1 C14 C13 -47.48(14) . . . . ?
C1 P1 C14 C15 78.83(13) . . . . ?
C23 C24 C25 F2 179.41(19) . . . . ?
C23 C24 C25 C26 -2.0(3) . . . . ?
C23 C28 C27 F4 -179.15(19) . . . . ?
C23 C28 C27 C26 1.5(3) . . . . ?
C34 C29 C30 F6 176.25(15) . . . . ?
C34 C29 C30 C31 -1.9(3) . . . . ?
C34 C29 B1 C35 161.91(16) . . . . ?
C34 C29 B1 C23 49.3(2) . . . . ?
C34 C29 B1 C13 -79.19(19) . . . . ?
C34 C33 C32 F8 179.80(18) . . . . ?
C34 C33 C32 C31 -0.2(3) . . . . ?
C40 C35 C36 F11 -178.91(16) . . . . ?
C40 C35 C36 C37 2.2(3) . . . . ?
C40 C35 B1 C29 -56.87(19) . . . . ?
C40 C35 B1 C23 63.59(18) . . . . ?
C40 C35 B1 C13 -173.17(14) . . . . ?
C40 C39 C38 F13 -178.49(19) . . . . ?
C40 C39 C38 C37 0.8(3) . . . . ?
C36 C35 C40 F15 -179.01(15) . . . . ?
C36 C35 C40 C39 -1.2(3) . . . . ?
C36 C35 B1 C29 125.76(18) . . . . ?
C36 C35 B1 C23 -113.78(19) . . . . ?
C36 C35 B1 C13 9.5(2) . . . . ?
C36 C37 C38 F13 179.5(2) . . . . ?
C36 C37 C38 C39 0.2(3) . . . . ?
C14 P1 C1 C2 -164.69(12) . . . . ?
C14 P1 C1 C3 74.66(14) . . . . ?
C14 P1 C1 C4 -44.08(15) . . . . ?
C14 C13 B1 C35 -176.11(13) . . . . ?
C14 C13 B1 C29 64.97(17) . . . . ?
C14 C13 B1 C23 -62.05(19) . . . . ?
C14 C15 C16 C17 175.89(16) . . . . ?
C13 C14 C15 C16 -100.62(18) . . . . ?
C30 C29 C34 F10 -177.61(15) . . . . ?
C30 C29 C34 C33 2.4(3) . . . . ?
C30 C29 B1 C35 -25.7(2) . . . . ?
C30 C29 B1 C23 -138.32(17) . . . . ?
C30 C29 B1 C13 93.22(18) . . . . ?
C30 C31 C32 F8 -179.40(18) . . . . ?
C30 C31 C32 C33 0.6(3) . . . . ?
C24 C23 C28 F5 175.21(17) . . . . ?
C24 C23 C28 C27 -4.8(3) . . . . ?
C24 C23 B1 C35 -104.6(2) . . . . ?
C24 C23 B1 C29 13.3(2) . . . . ?
C24 C23 B1 C13 136.34(18) . . . . ?
C24 C25 C26 F3 -179.9(2) . . . . ?
C24 C25 C26 C27 -1.8(3) . . . . ?
C9 P1 C1 C2 76.50(15) . . . . ?
C9 P1 C1 C3 -44.14(15) . . . . ?
C9 P1 C1 C4 -162.88(13) . . . . ?
C9 P1 C14 C13 73.75(13) . . . . ?
C9 P1 C14 C15 -159.94(12) . . . . ?
C15 C14 C13 B1 82.72(18) . . . . ?
C15 C16 C17 C18 179.03(18) . . . . ?
C16 C17 C18 C19 177.7(2) . . . . ?
C5 P1 C1 C2 -43.52(15) . . . . ?
C5 P1 C1 C3 -164.17(13) . . . . ?
C5 P1 C1 C4 77.09(15) . . . . ?
C5 P1 C14 C13 -169.31(12) . . . . ?
C5 P1 C14 C15 -43.00(14) . . . . ?
C28 C23 C24 F1 -174.43(16) . . . . ?
C28 C23 C24 C25 5.0(3) . . . . ?
C28 C23 B1 C35 70.22(19) . . . . ?
C28 C23 B1 C29 -171.85(16) . . . . ?
C28 C23 B1 C13 -48.8(2) . . . . ?
C28 C27 C26 F3 -179.9(2) . . . . ?
C28 C27 C26 C25 2.0(4) . . . . ?
C17 C18 C19 C20 175.5(2) . . . . ?
C19 C20 C21 C22 177.4(2) . . . . ?
C21 C20 C19 C18 -179.8(2) . . . . ?
B1 C35 C40 F15 3.2(2) . . . . ?
B1 C35 C40 C39 -178.96(16) . . . . ?
B1 C35 C36 F11 -1.4(3) . . . . ?
B1 C35 C36 C37 179.74(18) . . . . ?
B1 C29 C34 F10 -4.4(3) . . . . ?
B1 C29 C34 C33 175.56(17) . . . . ?
B1 C29 C30 F6 3.1(3) . . . . ?
B1 C29 C30 C31 -175.08(16) . . . . ?
B1 C23 C24 F1 0.7(3) . . . . ?
B1 C23 C24 C25 -179.87(18) . . . . ?
B1 C23 C28 F5 -0.4(3) . . . . ?
B1 C23 C28 C27 179.66(18) . . . . ?

loop_
_smtbx_masks_void_nr
_smtbx_masks_void_average_x
_smtbx_masks_void_average_y
_smtbx_masks_void_average_z
_smtbx_masks_void_volume
_smtbx_masks_void_count_electrons
_smtbx_masks_void_content
1 0.000 0.386 0.250 340.1 106.9 '2 C6H14'
2 0.000 -0.386 0.750 340.1 106.9 '2 C6H14'
3 0.500 -0.114 0.250 340.1 106.9 '2 C6H14'
4 0.500 0.114 0.750 340.1 106.9 '2 C6H14'
